data_7251302
loop_
_publ_author_name
'Mulliri, Kleni'
'Meier, Kris'
'Feuchter, Johanna-Dorothea'
'Javor, Sacha'
'Andrade Meirelles, Matheus'
'Reymond, Jean-Louis'

_publ_section_title
;
 Diversifying the Triquinazine Scaffold of a Janus Kinase Inhibitor
;
_journal_name_full 'RSC Medicinal Chemistry'
_journal_paper_doi 10.1039/D5MD00921A
_journal_year 2025
_chemical_formula_moiety 'C16 H23 N5 O2 S'
_chemical_formula_sum 'C16 H23 N5 O2 S'
_chemical_formula_weight 349.45
_space_group_IT_number 15
_space_group_name_Hall '-C 2yc'
_space_group_name_H-M_alt 'C 1 2/c 1'
_symmetry_cell_setting monoclinic
_symmetry_Int_Tables_number 15
_symmetry_space_group_name_Hall '-C 2yc'
_symmetry_space_group_name_H-M 'C 1 2/c 1'
_atom_sites_solution_hydrogens difmap
_atom_sites_solution_primary dual
_audit_creation_date 2022-07-22T11:51:53-00:00
_audit_update_record
;
2025-08-22 deposited with the CCDC.	2025-11-13 downloaded from the CCDC.
;
_cell_angle_alpha 90
_cell_angle_beta 98.8741(6)
_cell_angle_gamma 90
_cell_formula_units_Z 8
_cell_length_a 15.34716(11)
_cell_length_b 11.19722(7)
_cell_length_c 20.29496(13)
_cell_measurement_reflns_used 28086
_cell_measurement_temperature 172.9(2)
_cell_measurement_theta_max 31.592
_cell_measurement_theta_min 2.255
_cell_volume 3445.85(4)
_computing_cell_refinement 'CrysAlisPro 1.171.41.117a (Rigaku OD, 2021)'
_computing_data_collection 'CrysAlisPro 1.171.41.117a (Rigaku OD, 2021)'
_computing_data_reduction 'CrysAlisPro 1.171.41.117a (Rigaku OD, 2021)'
_computing_molecular_graphics 'Olex2 1.3 (Dolomanov et al., 2009)'
_computing_publication_material 'Olex2 1.3 (Dolomanov et al., 2009)'
_computing_structure_refinement 'SHELXL 2018/3 (Sheldrick, 2015)'
_computing_structure_solution 'SHELXT  (Sheldrick, 2015)'
_diffrn_ambient_environment N~2~
_diffrn_ambient_temperature 172.9(2)
_diffrn_detector 'CCD plate'
_diffrn_detector_area_resol_mean 16.0965
_diffrn_detector_type Eos
_diffrn_measured_fraction_theta_full 1
_diffrn_measured_fraction_theta_max 0.997
_diffrn_measurement_device 'four-circle diffractometer'
_diffrn_measurement_device_type 'SuperNova, Single source at offset/far, Eos'
_diffrn_measurement_method '\w scans'
_diffrn_orient_matrix_type 'CrysAlisPro convention (1999,Acta A55,543-557)'
_diffrn_orient_matrix_UB_11 0.0000836
_diffrn_orient_matrix_UB_12 -0.0605636
_diffrn_orient_matrix_UB_13 -0.0102443
_diffrn_orient_matrix_UB_21 -0.0406861
_diffrn_orient_matrix_UB_22 -0.0092456
_diffrn_orient_matrix_UB_23 0.0117254
_diffrn_orient_matrix_UB_31 -0.0230504
_diffrn_orient_matrix_UB_32 0.0161388
_diffrn_orient_matrix_UB_33 -0.0317654
_diffrn_radiation_monochromator mirror
_diffrn_radiation_probe x-ray
_diffrn_radiation_type 'Mo K\a'
_diffrn_radiation_wavelength 0.71073
_diffrn_reflns_av_R_equivalents 0.031
_diffrn_reflns_av_unetI/netI 0.0386
_diffrn_reflns_Laue_measured_fraction_full 1
_diffrn_reflns_Laue_measured_fraction_max 0.997
_diffrn_reflns_limit_h_max 22
_diffrn_reflns_limit_h_min -22
_diffrn_reflns_limit_k_max 16
_diffrn_reflns_limit_k_min -16
_diffrn_reflns_limit_l_max 29
_diffrn_reflns_limit_l_min -29
_diffrn_reflns_number 51621
_diffrn_reflns_point_group_measured_fraction_full 1
_diffrn_reflns_point_group_measured_fraction_max 0.997
_diffrn_reflns_theta_full 25.242
_diffrn_reflns_theta_max 31.048
_diffrn_reflns_theta_min 2.031
_diffrn_source 'micro-focus sealed X-ray tube'
_diffrn_source_type 'SuperNova (Mo) X-ray Source'
_exptl_absorpt_coefficient_mu 0.207
_exptl_absorpt_correction_T_max 1
_exptl_absorpt_correction_T_min 0.756
_exptl_absorpt_correction_type gaussian
_exptl_absorpt_process_details
;
        CrysAlisPro 1.171.41.117a (Rigaku Oxford Diffraction, 2021)
        Numerical absorption correction based on gaussian integration over
        a multifaceted crystal model
        Empirical absorption correction using spherical harmonics,
        implemented in SCALE3 ABSPACK scaling algorithm.
;
_exptl_crystal_colour colourless
_exptl_crystal_density_diffrn 1.347
_exptl_crystal_description block
_exptl_crystal_F_000 1488
_exptl_crystal_size_max 0.216
_exptl_crystal_size_mid 0.191
_exptl_crystal_size_min 0.146
_refine_diff_density_max 0.422
_refine_diff_density_min -0.358
_refine_diff_density_rms 0.048
_refine_ls_extinction_method none
_refine_ls_goodness_of_fit_ref 1.061
_refine_ls_hydrogen_treatment refall
_refine_ls_matrix_type full
_refine_ls_number_parameters 309
_refine_ls_number_reflns 5507
_refine_ls_number_restraints 0
_refine_ls_restrained_S_all 1.061
_refine_ls_R_factor_all 0.037
_refine_ls_R_factor_gt 0.0339
_refine_ls_shift/su_max 0.001
_refine_ls_shift/su_mean 0
_refine_ls_structure_factor_coef Fsqd
_refine_ls_weighting_details 'w=1/[\s^2^(Fo^2^)+(0.0493P)^2^+2.3289P] where P=(Fo^2^+2Fc^2^)/3'
_refine_ls_weighting_scheme calc
_refine_ls_wR_factor_gt 0.0949
_refine_ls_wR_factor_ref 0.0975
_reflns_Friedel_coverage 0
_reflns_number_gt 5041
_reflns_number_total 5507
_reflns_threshold_expression 'I > 2\s(I)'
_cod_data_source_file d5md00921a2.cif
_cod_data_source_block 22JLR010_KM-120-01-F1
_cod_database_code 7251302
_shelx_estimated_absorpt_t_min 0.957
_shelx_estimated_absorpt_t_max 0.97
_shelx_shelxl_version_number 2018/3

loop_
_symmetry_equiv_pos_as_xyz
'x, y, z'
'-x, y, -z+1/2'
'x+1/2, y+1/2, z'
'-x+1/2, y+1/2, -z+1/2'
'-x, -y, -z'
'x, -y, z-1/2'
'-x+1/2, -y+1/2, -z'
'x+1/2, -y+1/2, z-1/2'

loop_
_atom_site_label
_atom_site_type_symbol
_atom_site_fract_x
_atom_site_fract_y
_atom_site_fract_z
_atom_site_U_iso_or_equiv
_atom_site_adp_type
_atom_site_occupancy
_atom_site_site_symmetry_order
_atom_site_calc_flag
_atom_site_refinement_flags_posn
_atom_site_refinement_flags_adp
_atom_site_refinement_flags_occupancy
_atom_site_disorder_assembly
_atom_site_disorder_group
S1 S 0.84197(2) 0.58198(2) 0.52003(2) 0.01915(7) Uani 1 1 d . . . . .
O1 O 0.92421(5) 0.54429(8) 0.55722(4) 0.02793(16) Uani 1 1 d . . . . .
O2 O 0.84124(6) 0.68481(8) 0.47743(4) 0.03307(19) Uani 1 1 d . . . . .
N3 N 0.52232(6) 0.64911(8) 0.95769(4) 0.02269(17) Uani 1 1 d . . . . .
N4 N 0.55939(6) 0.44780(8) 0.93230(4) 0.02255(17) Uani 1 1 d . . . . .
N5 N 0.62678(6) 0.42933(8) 0.83336(4) 0.02328(17) Uani 1 1 d . . . . .
N2 N 0.65653(6) 0.58699(8) 0.76783(4) 0.02330(17) Uani 1 1 d . . . . .
N1 N 0.77496(6) 0.61251(8) 0.57130(4) 0.02277(17) Uani 1 1 d . . . . .
C12 C 0.58495(6) 0.62475(8) 0.86547(5) 0.01930(17) Uani 1 1 d . . . . .
C11 C 0.62266(6) 0.54850(9) 0.82168(5) 0.01977(17) Uani 1 1 d . . . . .
C15 C 0.55558(6) 0.56627(9) 0.91954(5) 0.01942(17) Uani 1 1 d . . . . .
C7 C 0.75675(7) 0.59122(9) 0.69004(5) 0.01992(17) Uani 1 1 d . . . . .
C6 C 0.70357(7) 0.50668(9) 0.72853(5) 0.02032(18) Uani 1 1 d . . . . .
C13 C 0.56743(7) 0.74964(9) 0.87336(5) 0.02360(19) Uani 1 1 d . . . . .
C3 C 0.75661(7) 0.52848(9) 0.62274(5) 0.02076(18) Uani 1 1 d . . . . .
C16 C 0.59521(7) 0.38734(9) 0.88678(5) 0.0241(2) Uani 1 1 d . . . . .
C9 C 0.69979(8) 0.70561(9) 0.68312(5) 0.0255(2) Uani 1 1 d . . . . .
C14 C 0.52915(7) 0.76028(9) 0.92968(5) 0.0245(2) Uani 1 1 d . . . . .
C10 C 0.66073(8) 0.71177(9) 0.74796(5) 0.0252(2) Uani 1 1 d . . . . .
C8 C 0.84975(8) 0.61444(12) 0.72596(6) 0.0315(2) Uani 1 1 d . . . . .
C4 C 0.66707(8) 0.46560(11) 0.60785(5) 0.0288(2) Uani 1 1 d . . . . .
C5 C 0.64359(8) 0.43164(10) 0.67604(5) 0.0274(2) Uani 1 1 d . . . . .
C2 C 0.79682(8) 0.45904(12) 0.47123(6) 0.0306(2) Uani 1 1 d . . . . .
C1 C 0.84787(10) 0.43143(15) 0.41466(7) 0.0420(3) Uani 1 1 d . . . . .
H6 H 0.7418(9) 0.4570(12) 0.7599(7) 0.020(3) Uiso 1 1 d . . . . .
H3A H 0.8068(9) 0.4691(12) 0.6276(7) 0.021(3) Uiso 1 1 d . . . . .
H10A H 0.6009(10) 0.7463(13) 0.7401(7) 0.031(4) Uiso 1 1 d . . . . .
H10B H 0.7003(10) 0.7571(14) 0.7829(8) 0.035(4) Uiso 1 1 d . . . . .
H3 H 0.4996(11) 0.6308(14) 0.9928(8) 0.036(4) Uiso 1 1 d . . . . .
H16 H 0.5984(9) 0.3028(13) 0.8928(7) 0.026(3) Uiso 1 1 d . . . . .
H1 H 0.7348(11) 0.6572(16) 0.5560(9) 0.044(5) Uiso 1 1 d . . . . .
H13 H 0.5785(10) 0.8166(14) 0.8453(8) 0.032(4) Uiso 1 1 d . . . . .
H2A H 0.7356(12) 0.4809(16) 0.4544(9) 0.045(5) Uiso 1 1 d . . . . .
H9A H 0.7341(11) 0.7762(16) 0.6764(8) 0.043(4) Uiso 1 1 d . . . . .
H9B H 0.6505(10) 0.7010(14) 0.6449(8) 0.032(4) Uiso 1 1 d . . . . .
H4A H 0.6675(12) 0.3987(16) 0.5778(9) 0.045(5) Uiso 1 1 d . . . . .
H4B H 0.6210(12) 0.5232(17) 0.5829(9) 0.049(5) Uiso 1 1 d . . . . .
H5A H 0.6566(12) 0.3437(18) 0.6867(9) 0.053(5) Uiso 1 1 d . . . . .
H8A H 0.8828(11) 0.5373(16) 0.7354(8) 0.041(4) Uiso 1 1 d . . . . .
H14 H 0.5087(10) 0.8277(13) 0.9486(7) 0.029(4) Uiso 1 1 d . . . . .
H8B H 0.8483(12) 0.6502(17) 0.7708(9) 0.050(5) Uiso 1 1 d . . . . .
H8C H 0.8797(12) 0.6656(16) 0.6994(9) 0.047(5) Uiso 1 1 d . . . . .
H2B H 0.7964(12) 0.3863(17) 0.5005(10) 0.050(5) Uiso 1 1 d . . . . .
H5B H 0.5837(12) 0.4441(16) 0.6790(9) 0.045(5) Uiso 1 1 d . . . . .
H1A H 0.8473(13) 0.5022(19) 0.3824(11) 0.062(6) Uiso 1 1 d . . . . .
H1B H 0.8208(14) 0.3628(19) 0.3893(11) 0.061(6) Uiso 1 1 d . . . . .
H1C H 0.9098(13) 0.4092(16) 0.4319(10) 0.051(5) Uiso 1 1 d . . . . .

loop_
_atom_site_aniso_label
_atom_site_aniso_U_11
_atom_site_aniso_U_22
_atom_site_aniso_U_33
_atom_site_aniso_U_23
_atom_site_aniso_U_13
_atom_site_aniso_U_12
S1 0.02160(12) 0.02125(12) 0.01657(11) 0.00187(7) 0.00913(8) 0.00190(8)
O1 0.0221(3) 0.0345(4) 0.0271(4) -0.0019(3) 0.0036(3) 0.0031(3)
O2 0.0428(5) 0.0300(4) 0.0322(4) 0.0130(3) 0.0241(4) 0.0086(3)
N3 0.0278(4) 0.0227(4) 0.0206(4) -0.0014(3) 0.0135(3) -0.0017(3)
N4 0.0284(4) 0.0225(4) 0.0193(4) 0.0026(3) 0.0119(3) 0.0015(3)
N5 0.0321(4) 0.0204(4) 0.0205(4) 0.0033(3) 0.0137(3) 0.0030(3)
N2 0.0330(4) 0.0194(4) 0.0216(4) 0.0037(3) 0.0172(3) 0.0030(3)
N1 0.0290(4) 0.0236(4) 0.0188(4) 0.0065(3) 0.0134(3) 0.0077(3)
C12 0.0219(4) 0.0196(4) 0.0185(4) 0.0007(3) 0.0098(3) -0.0002(3)
C11 0.0234(4) 0.0205(4) 0.0175(4) 0.0025(3) 0.0097(3) 0.0012(3)
C15 0.0211(4) 0.0221(4) 0.0169(4) 0.0006(3) 0.0090(3) -0.0009(3)
C7 0.0242(4) 0.0212(4) 0.0163(4) 0.0022(3) 0.0092(3) -0.0001(3)
C6 0.0262(4) 0.0199(4) 0.0173(4) 0.0030(3) 0.0109(3) 0.0024(3)
C13 0.0281(5) 0.0196(4) 0.0261(5) 0.0004(3) 0.0137(4) -0.0010(4)
C3 0.0269(4) 0.0210(4) 0.0166(4) 0.0037(3) 0.0102(3) 0.0025(3)
C16 0.0325(5) 0.0207(4) 0.0220(4) 0.0046(3) 0.0138(4) 0.0027(4)
C9 0.0387(6) 0.0196(4) 0.0222(4) 0.0046(3) 0.0169(4) 0.0036(4)
C14 0.0282(5) 0.0211(4) 0.0271(5) -0.0031(4) 0.0138(4) -0.0025(4)
C10 0.0368(5) 0.0191(4) 0.0235(4) 0.0032(3) 0.0170(4) 0.0027(4)
C8 0.0289(5) 0.0424(6) 0.0236(5) 0.0029(4) 0.0054(4) -0.0083(5)
C4 0.0332(5) 0.0349(6) 0.0196(4) -0.0004(4) 0.0075(4) -0.0085(4)
C5 0.0323(5) 0.0293(5) 0.0227(5) 0.0005(4) 0.0105(4) -0.0076(4)
C2 0.0277(5) 0.0389(6) 0.0256(5) -0.0103(4) 0.0058(4) -0.0018(4)
C1 0.0437(7) 0.0561(9) 0.0279(6) -0.0162(6) 0.0110(5) 0.0030(6)

loop_
_atom_type_symbol
_atom_type_description
_atom_type_scat_dispersion_real
_atom_type_scat_dispersion_imag
_atom_type_scat_source
C C 0.0033 0.0016 'International Tables Vol C Tables 4.2.6.8 and 6.1.1.4'
H H 0 0 'International Tables Vol C Tables 4.2.6.8 and 6.1.1.4'
N N 0.0061 0.0033 'International Tables Vol C Tables 4.2.6.8 and 6.1.1.4'
O O 0.0106 0.006 'International Tables Vol C Tables 4.2.6.8 and 6.1.1.4'
S S 0.1246 0.1234 'International Tables Vol C Tables 4.2.6.8 and 6.1.1.4'

loop_
_exptl_crystal_face_index_h
_exptl_crystal_face_index_k
_exptl_crystal_face_index_l
_exptl_crystal_face_perp_dist
1 0 1 0.1364
1 0 0 0.108
1 0 -1 0.1129
0 0 -1 0.0916
0 0 1 0.1099
-1 1 1 0.0956
1 -1 -1 0.084
-1 1 0 0.0779
1 -1 0 0.0683
-1 1 -1 0.0865
1 -1 1 0.0983
0 1 1 0.1106
0 -1 -1 0.0871
0 1 0 0.0883
0 -1 0 0.0696
0 1 -1 0.101
0 -1 1 0.0789
-1 -1 -1 0.0653
1 1 1 0.1173
1 1 0 0.097
-1 -1 0 0.0641
1 1 -1 0.1104
-1 -1 1 0.0777
5 5 -27 0.0941
9 -4 23 0.1216
-9 -5 26 0.0985
-21 0 0 0.088
-17 -4 20 0.0995

loop_
_geom_angle_atom_site_label_1
_geom_angle_atom_site_label_2
_geom_angle_atom_site_label_3
_geom_angle
_geom_angle_site_symmetry_1
_geom_angle_site_symmetry_3
_geom_angle_publ_flag
O1 S1 O2 118.52(5) . . ?
O1 S1 N1 108.75(5) . . ?
O1 S1 C2 107.61(6) . . ?
O2 S1 N1 105.79(5) . . ?
O2 S1 C2 108.63(6) . . ?
N1 S1 C2 107.01(5) . . ?
C15 N3 C14 108.82(8) . . ?
C15 N3 H3 122.9(11) . . ?
C14 N3 H3 128.3(11) . . ?
C16 N4 C15 112.14(8) . . ?
C16 N5 C11 118.32(9) . . ?
C11 N2 C6 121.89(8) . . ?
C11 N2 C10 124.63(8) . . ?
C10 N2 C6 113.02(7) . . ?
S1 N1 H1 113.9(12) . . ?
C3 N1 S1 122.48(7) . . ?
C3 N1 H1 116.6(12) . . ?
C11 C12 C13 139.17(9) . . ?
C15 C12 C11 114.72(9) . . ?
C15 C12 C13 106.09(8) . . ?
N5 C11 C12 119.71(8) . . ?
N2 C11 N5 116.25(8) . . ?
N2 C11 C12 124.04(9) . . ?
N3 C15 C12 108.66(8) . . ?
N4 C15 N3 124.80(8) . . ?
N4 C15 C12 126.54(9) . . ?
C6 C7 C9 102.65(8) . . ?
C3 C7 C6 104.01(8) . . ?
C3 C7 C9 112.05(8) . . ?
C8 C7 C6 113.18(8) . . ?
C8 C7 C3 112.14(8) . . ?
C8 C7 C9 112.19(9) . . ?
N2 C6 C7 104.09(8) . . ?
N2 C6 C5 114.73(9) . . ?
N2 C6 H6 107.0(8) . . ?
C7 C6 C5 106.90(8) . . ?
C7 C6 H6 111.8(8) . . ?
C5 C6 H6 112.1(8) . . ?
C12 C13 H13 129.2(9) . . ?
C14 C13 C12 106.83(9) . . ?
C14 C13 H13 124.0(9) . . ?
N1 C3 C7 111.47(8) . . ?
N1 C3 C4 114.83(9) . . ?
N1 C3 H3A 105.4(8) . . ?
C7 C3 H3A 108.5(8) . . ?
C4 C3 C7 105.30(8) . . ?
C4 C3 H3A 111.3(8) . . ?
N4 C16 N5 128.55(10) . . ?
N4 C16 H16 115.7(9) . . ?
N5 C16 H16 115.8(9) . . ?
C7 C9 H9A 112.0(10) . . ?
C7 C9 H9B 112.2(9) . . ?
C10 C9 C7 104.52(8) . . ?
C10 C9 H9A 112.2(10) . . ?
C10 C9 H9B 108.7(9) . . ?
H9A C9 H9B 107.2(13) . . ?
N3 C14 H14 120.9(9) . . ?
C13 C14 N3 109.59(9) . . ?
C13 C14 H14 129.5(9) . . ?
N2 C10 C9 103.57(8) . . ?
N2 C10 H10A 109.9(9) . . ?
N2 C10 H10B 109.8(9) . . ?
C9 C10 H10A 110.9(9) . . ?
C9 C10 H10B 111.0(9) . . ?
H10A C10 H10B 111.5(12) . . ?
C7 C8 H8A 110.7(10) . . ?
C7 C8 H8B 110.8(11) . . ?
C7 C8 H8C 109.3(11) . . ?
H8A C8 H8B 104.7(14) . . ?
H8A C8 H8C 110.5(15) . . ?
H8B C8 H8C 110.8(15) . . ?
C3 C4 H4A 112.8(11) . . ?
C3 C4 H4B 109.6(10) . . ?
C5 C4 C3 105.36(9) . . ?
C5 C4 H4A 113.8(11) . . ?
C5 C4 H4B 111.1(11) . . ?
H4A C4 H4B 104.2(14) . . ?
C6 C5 H5A 107.6(11) . . ?
C6 C5 H5B 111.1(11) . . ?
C4 C5 C6 106.86(8) . . ?
C4 C5 H5A 111.4(10) . . ?
C4 C5 H5B 112.9(11) . . ?
H5A C5 H5B 106.9(15) . . ?
S1 C2 H2A 105.7(10) . . ?
S1 C2 H2B 109.6(11) . . ?
C1 C2 S1 112.19(10) . . ?
C1 C2 H2A 111.5(11) . . ?
C1 C2 H2B 109.4(11) . . ?
H2A C2 H2B 108.3(15) . . ?
C2 C1 H1A 111.8(12) . . ?
C2 C1 H1B 109.3(12) . . ?
C2 C1 H1C 111.2(11) . . ?
H1A C1 H1B 107.9(17) . . ?
H1A C1 H1C 109.3(16) . . ?
H1B C1 H1C 107.1(16) . . ?

loop_
_geom_bond_atom_site_label_1
_geom_bond_atom_site_label_2
_geom_bond_distance
_geom_bond_site_symmetry_2
_geom_bond_publ_flag
S1 O1 1.4307(8) . ?
S1 O2 1.4389(8) . ?
S1 N1 1.6085(8) . ?
S1 C2 1.7734(12) . ?
N3 C15 1.3573(12) . ?
N3 C14 1.3791(13) . ?
N3 H3 0.864(17) . ?
N4 C15 1.3512(13) . ?
N4 C16 1.3306(13) . ?
N5 C11 1.3551(12) . ?
N5 C16 1.3391(12) . ?
N2 C11 1.3510(12) . ?
N2 C6 1.4642(12) . ?
N2 C10 1.4584(13) . ?
N1 C3 1.4646(12) . ?
N1 H1 0.817(18) . ?
C12 C11 1.4186(13) . ?
C12 C15 1.4103(12) . ?
C12 C13 1.4376(14) . ?
C7 C6 1.5393(13) . ?
C7 C3 1.5355(13) . ?
C7 C9 1.5449(14) . ?
C7 C8 1.5216(15) . ?
C6 C5 1.5446(15) . ?
C6 H6 0.971(14) . ?
C13 C14 1.3686(13) . ?
C13 H13 0.972(16) . ?
C3 C4 1.5321(15) . ?
C3 H3A 1.011(14) . ?
C16 H16 0.955(15) . ?
C9 C10 1.5294(14) . ?
C9 H9A 0.971(18) . ?
C9 H9B 0.998(15) . ?
C14 H14 0.924(15) . ?
C10 H10A 0.987(15) . ?
C10 H10B 0.999(16) . ?
C8 H8A 1.005(17) . ?
C8 H8B 0.997(19) . ?
C8 H8C 0.953(19) . ?
C4 C5 1.5309(15) . ?
C4 H4A 0.966(18) . ?
C4 H4B 1.030(19) . ?
C5 H5A 1.02(2) . ?
C5 H5B 0.941(18) . ?
C2 C1 1.5182(17) . ?
C2 H2A 0.979(18) . ?
C2 H2B 1.009(19) . ?
C1 H1A 1.03(2) . ?
C1 H1B 0.98(2) . ?
C1 H1C 0.99(2) . ?

loop_
_geom_hbond_atom_site_label_D
_geom_hbond_atom_site_label_H
_geom_hbond_atom_site_label_A
_geom_hbond_distance_DH
_geom_hbond_distance_HA
_geom_hbond_distance_DA
_geom_hbond_angle_DHA
_geom_hbond_site_symmetry_A
_geom_hbond_publ_flag
N3 H3 N4 0.864(17) 2.081(17) 2.9324(12) 168.1(15) 5_667 yes
N1 H1 O2 0.817(18) 2.170(19) 2.9605(12) 163.0(17) 7_666 yes
C1 H1C O1 0.99(2) 2.58(2) 3.4669(18) 149.4(14) 5_766 yes

loop_
_geom_torsion_atom_site_label_1
_geom_torsion_atom_site_label_2
_geom_torsion_atom_site_label_3
_geom_torsion_atom_site_label_4
_geom_torsion
_geom_torsion_site_symmetry_1
_geom_torsion_site_symmetry_2
_geom_torsion_site_symmetry_3
_geom_torsion_site_symmetry_4
_geom_torsion_publ_flag
S1 N1 C3 C7 135.79(8) . . . . ?
S1 N1 C3 C4 -104.58(10) . . . . ?
O1 S1 N1 C3 -52.42(10) . . . . ?
O1 S1 C2 C1 -70.71(11) . . . . ?
O2 S1 N1 C3 179.26(9) . . . . ?
O2 S1 C2 C1 58.77(11) . . . . ?
N2 C6 C5 C4 119.14(10) . . . . ?
N1 S1 C2 C1 172.56(10) . . . . ?
N1 C3 C4 C5 -154.61(9) . . . . ?
C12 C13 C14 N3 0.41(13) . . . . ?
C11 N5 C16 N4 -0.51(18) . . . . ?
C11 N2 C6 C7 -160.94(9) . . . . ?
C11 N2 C6 C5 82.60(12) . . . . ?
C11 N2 C10 C9 -177.24(10) . . . . ?
C11 C12 C15 N3 179.18(9) . . . . ?
C11 C12 C15 N4 -0.71(15) . . . . ?
C11 C12 C13 C14 -179.01(12) . . . . ?
C15 N3 C14 C13 -0.34(13) . . . . ?
C15 N4 C16 N5 0.76(17) . . . . ?
C15 C12 C11 N5 0.95(14) . . . . ?
C15 C12 C11 N2 -178.45(10) . . . . ?
C15 C12 C13 C14 -0.33(12) . . . . ?
C7 C6 C5 C4 4.30(12) . . . . ?
C7 C3 C4 C5 -31.61(11) . . . . ?
C7 C9 C10 N2 -28.16(11) . . . . ?
C6 N2 C11 N5 -6.43(15) . . . . ?
C6 N2 C11 C12 172.99(10) . . . . ?
C6 N2 C10 C9 10.42(12) . . . . ?
C6 C7 C3 N1 159.10(8) . . . . ?
C6 C7 C3 C4 33.98(10) . . . . ?
C6 C7 C9 C10 35.10(11) . . . . ?
C13 C12 C11 N5 179.55(12) . . . . ?
C13 C12 C11 N2 0.2(2) . . . . ?
C13 C12 C15 N3 0.13(11) . . . . ?
C13 C12 C15 N4 -179.76(10) . . . . ?
C3 C7 C6 N2 -145.27(8) . . . . ?
C3 C7 C6 C5 -23.46(10) . . . . ?
C3 C7 C9 C10 146.11(9) . . . . ?
C3 C4 C5 C6 16.71(12) . . . . ?
C16 N4 C15 N3 -179.96(10) . . . . ?
C16 N4 C15 C12 -0.09(15) . . . . ?
C16 N5 C11 N2 179.01(10) . . . . ?
C16 N5 C11 C12 -0.43(15) . . . . ?
C9 C7 C6 N2 -28.37(10) . . . . ?
C9 C7 C6 C5 93.44(9) . . . . ?
C9 C7 C3 N1 48.95(11) . . . . ?
C9 C7 C3 C4 -76.17(10) . . . . ?
C14 N3 C15 N4 -179.99(10) . . . . ?
C14 N3 C15 C12 0.12(12) . . . . ?
C10 N2 C11 N5 -178.11(10) . . . . ?
C10 N2 C11 C12 1.30(17) . . . . ?
C10 N2 C6 C7 11.64(12) . . . . ?
C10 N2 C6 C5 -104.82(10) . . . . ?
C8 C7 C6 N2 92.77(10) . . . . ?
C8 C7 C6 C5 -145.42(10) . . . . ?
C8 C7 C3 N1 -78.25(11) . . . . ?
C8 C7 C3 C4 156.62(9) . . . . ?
C8 C7 C9 C10 -86.71(10) . . . . ?
C2 S1 N1 C3 63.56(10) . . . . ?
